data_7151454
loop_
_publ_author_name
'Spiniello, Marisa'
'White, Jonathan M.'

_publ_section_title
;
 Low-temperature X-ray structural studies of the ester and ether
 derivatives of cis- and trans-4-tert-butyl cyclohexanol and
 2-adamantanol: application of the variable oxygen probe to determine
 the relative ?-donor ability of C?H and C?C bonds
;
_journal_issue 17
_journal_name_full 'Organic &amp;  Biomolecular Chemistry'
_journal_page_first 3094
_journal_paper_doi 10.1039/b303453d
_journal_volume 1
_journal_year 2003
_chemical_formula_sum 'C11 H18 O3 S'
_chemical_formula_weight 230.31
_chemical_melting_point 52.0(10)
_chemical_name_systematic
;
?
;
_space_group_IT_number 61
_symmetry_cell_setting orthorhombic
_symmetry_space_group_name_Hall '-P 2ac 2ab'
_symmetry_space_group_name_H-M 'P b c a'
_atom_sites_solution_hydrogens geom
_atom_sites_solution_primary direct
_atom_sites_solution_secondary difmap
_audit_creation_method SHELXL-97
_cell_angle_alpha 90.00
_cell_angle_beta 90.00
_cell_angle_gamma 90.00
_cell_formula_units_Z 8
_cell_length_a 9.000(2)
_cell_length_b 9.594(4)
_cell_length_c 26.225(7)
_cell_measurement_reflns_used 25
_cell_measurement_temperature 130.0(2)
_cell_measurement_theta_max 15
_cell_measurement_theta_min 12
_cell_volume 2264.4(12)
_computing_data_collection 'CAD-4 Software 5.0 (Enraf-Nonius, 1989)'
_computing_data_reduction 'PROCESS_DATA (Gable et al., 1994)'
_computing_structure_refinement 'SHELXL-97 (Sheldrick, 1997)'
_diffrn_ambient_temperature 130.0(2)
_diffrn_measured_fraction_theta_full 0.997
_diffrn_measured_fraction_theta_max 0.997
_diffrn_measurement_device_type 'Enraf-Nonius CAD-4 diffractometer'
_diffrn_measurement_method \q2\q
_diffrn_radiation_monochromator graphite
_diffrn_radiation_source 'fine-focus sealed tube'
_diffrn_radiation_type MoK\a
_diffrn_radiation_wavelength 0.71069
_diffrn_reflns_av_R_equivalents 0.0331
_diffrn_reflns_av_sigmaI/netI 0.0339
_diffrn_reflns_limit_h_max 11
_diffrn_reflns_limit_h_min -1
_diffrn_reflns_limit_k_max 12
_diffrn_reflns_limit_k_min -1
_diffrn_reflns_limit_l_max 34
_diffrn_reflns_limit_l_min -1
_diffrn_reflns_number 3002
_diffrn_reflns_theta_full 27.47
_diffrn_reflns_theta_max 27.47
_diffrn_reflns_theta_min 2.74
_diffrn_standards_decay_% 2
_diffrn_standards_interval_time 9600
_exptl_absorpt_coefficient_mu 0.271
_exptl_crystal_colour colourless
_exptl_crystal_density_diffrn 1.351
_exptl_crystal_density_method 'not measured'
_exptl_crystal_description plates
_exptl_crystal_F_000 992
_exptl_crystal_size_max 0.3
_exptl_crystal_size_mid 0.3
_exptl_crystal_size_min 0.05
_refine_diff_density_max 0.419
_refine_diff_density_min -0.314
_refine_diff_density_rms 0.058
_refine_ls_extinction_coef 0.0035(8)
_refine_ls_extinction_expression Fc^*^=kFc[1+0.001xFc^2^\l^3^/sin(2\q)]^-1/4^
_refine_ls_extinction_method SHELXL
_refine_ls_goodness_of_fit_ref 1.051
_refine_ls_hydrogen_treatment mixed
_refine_ls_matrix_type full
_refine_ls_number_parameters 209
_refine_ls_number_reflns 2585
_refine_ls_number_restraints 0
_refine_ls_restrained_S_all 1.051
_refine_ls_R_factor_all 0.0545
_refine_ls_R_factor_gt 0.0375
_refine_ls_shift/su_max 0.001
_refine_ls_shift/su_mean 0.000
_refine_ls_structure_factor_coef Fsqd
_refine_ls_weighting_details 'calc w=1/[\s^2^(Fo^2^)+(0.0570P)^2^+0.5863P] where P=(Fo^2^+2Fc^2^)/3'
_refine_ls_weighting_scheme calc
_refine_ls_wR_factor_gt 0.0918
_refine_ls_wR_factor_ref 0.1012
_reflns_number_gt 2045
_reflns_number_total 2585
_reflns_threshold_expression >2sigma(I)
_cod_data_source_file b303453d.txt
_cod_data_source_block compound6e
_cod_depositor_comments
;
The following automatic conversions were performed:
'_symmetry_cell_setting' value 'Orthorhombic' changed to 'orthorhombic'
according to '/home/adriana/struct/CIF-dictionaries/cif_core.dic'
dictionary named 'cif_core.dic' version 2.4.1 from 2010-06-29.

Automatic conversion script
Id: cif_fix_enum 1555 2011-01-17 13:19:09Z saulius 

The following automatic conversions were performed:

'_chemical_melting_point' value '51-53' was changed to '52.0(10)' -
the average value was taken and precision was estimated.

Automatic conversion script
Id: cif_fix_values 1569 2011-02-09 13:29:24Z adriana 
;
_cod_original_sg_symbol_H-M Pbca
_cod_database_code 7151454

loop_
_symmetry_equiv_pos_as_xyz
'x, y, z'
'-x+1/2, -y, z+1/2'
'-x, y+1/2, -z+1/2'
'x+1/2, -y+1/2, -z'
'-x, -y, -z'
'x-1/2, y, -z-1/2'
'x, -y-1/2, z-1/2'
'-x-1/2, y-1/2, z'

loop_
_atom_site_label
_atom_site_type_symbol
_atom_site_fract_x
_atom_site_fract_y
_atom_site_fract_z
_atom_site_U_iso_or_equiv
_atom_site_adp_type
_atom_site_occupancy
_atom_site_symmetry_multiplicity
_atom_site_calc_flag
_atom_site_refinement_flags
_atom_site_disorder_assembly
_atom_site_disorder_group
S1 S 0.35911(5) 0.15131(4) 0.449310(15) 0.01609(14) Uani 1 1 d . . .
O1 O 0.22935(14) 0.19579(12) 0.41292(4) 0.0173(3) Uani 1 1 d . . .
O2 O 0.42096(15) 0.27963(13) 0.46709(5) 0.0229(3) Uani 1 1 d . . .
O3 O 0.45509(14) 0.05531(14) 0.42382(5) 0.0260(3) Uani 1 1 d . . .
C1 C -0.0141(2) 0.08775(19) 0.40173(6) 0.0166(3) Uani 1 1 d . . .
C2 C 0.1472(2) 0.08658(18) 0.38422(6) 0.0155(3) Uani 1 1 d . . .
C3 C 0.1586(2) 0.12333(19) 0.32772(6) 0.0184(4) Uani 1 1 d . . .
C4 C 0.0884(2) 0.2662(2) 0.31818(7) 0.0215(4) Uani 1 1 d . . .
C5 C -0.0747(2) 0.2650(2) 0.33495(7) 0.0204(4) Uani 1 1 d . . .
C6 C -0.0829(2) 0.2304(2) 0.39190(7) 0.0191(4) Uani 1 1 d . . .
C7 C -0.0981(2) -0.0234(2) 0.37117(7) 0.0215(4) Uani 1 1 d . . .
C8 C -0.0902(2) 0.0110(2) 0.31412(7) 0.0205(4) Uani 1 1 d . . .
C9 C 0.0734(2) 0.0118(2) 0.29742(7) 0.0232(4) Uani 1 1 d . . .
C10 C -0.1595(2) 0.1544(2) 0.30445(7) 0.0237(4) Uani 1 1 d . . .
C11 C 0.2679(2) 0.0665(2) 0.49951(7) 0.0227(4) Uani 1 1 d . . .
H1 H -0.013(2) 0.068(2) 0.4386(7) 0.014(5) Uiso 1 1 d . . .
H2 H 0.195(2) 0.002(2) 0.3911(7) 0.016(5) Uiso 1 1 d . . .
H3 H 0.263(2) 0.118(2) 0.3186(7) 0.022(5) Uiso 1 1 d . . .
H4A H 0.146(2) 0.338(2) 0.3368(8) 0.024(5) Uiso 1 1 d . . .
H4B H 0.096(2) 0.288(2) 0.2817(9) 0.028(6) Uiso 1 1 d . . .
H5 H -0.117(2) 0.353(2) 0.3290(8) 0.024(6) Uiso 1 1 d . . .
H6A H -0.034(3) 0.296(2) 0.4116(9) 0.031(6) Uiso 1 1 d . . .
H6B H -0.191(2) 0.228(2) 0.4031(7) 0.019(5) Uiso 1 1 d . . .
H7A H -0.054(2) -0.118(2) 0.3768(8) 0.023(5) Uiso 1 1 d . . .
H7B H -0.204(3) -0.025(2) 0.3819(8) 0.028(6) Uiso 1 1 d . . .
H8 H -0.143(2) -0.061(2) 0.2941(8) 0.024(5) Uiso 1 1 d . . .
H9A H 0.079(2) 0.036(2) 0.2607(9) 0.028(6) Uiso 1 1 d . . .
H9B H 0.113(3) -0.077(3) 0.3021(8) 0.032(6) Uiso 1 1 d . . .
H10A H -0.154(2) 0.173(2) 0.2676(9) 0.029(6) Uiso 1 1 d . . .
H10B H -0.263(3) 0.156(2) 0.3156(7) 0.022(5) Uiso 1 1 d . . .
H11A H 0.344(3) 0.047(2) 0.5242(9) 0.032(6) Uiso 1 1 d . . .
H11B H 0.196(3) 0.133(2) 0.5142(8) 0.031(6) Uiso 1 1 d . . .
H11C H 0.224(3) -0.011(2) 0.4863(8) 0.028(6) Uiso 1 1 d . . .

loop_
_atom_site_aniso_label
_atom_site_aniso_U_11
_atom_site_aniso_U_22
_atom_site_aniso_U_33
_atom_site_aniso_U_23
_atom_site_aniso_U_13
_atom_site_aniso_U_12
S1 0.0160(2) 0.0142(2) 0.0180(2) -0.00077(15) -0.00383(16) 0.00030(16)
O1 0.0201(6) 0.0128(6) 0.0191(6) -0.0002(5) -0.0064(5) 0.0006(5)
O2 0.0233(7) 0.0170(7) 0.0284(7) -0.0025(5) -0.0070(6) -0.0037(5)
O3 0.0210(7) 0.0279(7) 0.0291(7) -0.0071(6) -0.0038(6) 0.0084(6)
C1 0.0187(8) 0.0182(8) 0.0130(7) 0.0008(6) 0.0006(6) -0.0028(7)
C2 0.0178(8) 0.0128(8) 0.0158(7) -0.0018(6) -0.0036(7) 0.0002(7)
C3 0.0147(8) 0.0245(9) 0.0159(8) -0.0009(7) 0.0012(6) -0.0004(7)
C4 0.0217(9) 0.0240(9) 0.0188(8) 0.0058(7) -0.0011(7) -0.0023(8)
C5 0.0195(8) 0.0189(9) 0.0229(8) 0.0035(7) -0.0041(7) 0.0037(8)
C6 0.0176(8) 0.0197(9) 0.0202(8) -0.0041(7) 0.0003(7) 0.0005(7)
C7 0.0234(9) 0.0196(9) 0.0216(8) 0.0003(7) -0.0012(7) -0.0059(8)
C8 0.0195(9) 0.0242(9) 0.0178(8) -0.0053(7) -0.0026(7) -0.0038(8)
C9 0.0233(9) 0.0299(10) 0.0164(8) -0.0078(8) -0.0005(7) 0.0024(9)
C10 0.0178(9) 0.0335(10) 0.0199(9) 0.0002(8) -0.0047(7) 0.0005(8)
C11 0.0279(10) 0.0211(9) 0.0190(8) 0.0037(7) -0.0049(8) -0.0052(8)

loop_
_atom_type_symbol
_atom_type_description
_atom_type_scat_dispersion_real
_atom_type_scat_dispersion_imag
_atom_type_scat_source
C C 0.0033 0.0016 'International Tables Vol C Tables 4.2.6.8 and 6.1.1.4'
H H 0.0000 0.0000 'International Tables Vol C Tables 4.2.6.8 and 6.1.1.4'
O O 0.0106 0.0060 'International Tables Vol C Tables 4.2.6.8 and 6.1.1.4'
S S 0.1246 0.1234 'International Tables Vol C Tables 4.2.6.8 and 6.1.1.4'

loop_
_geom_angle_atom_site_label_1
_geom_angle_atom_site_label_2
_geom_angle_atom_site_label_3
_geom_angle
_geom_angle_site_symmetry_1
_geom_angle_site_symmetry_3
_geom_angle_publ_flag
O3 S1 O2 118.19(8) . . ?
O3 S1 O1 109.95(7) . . ?
O2 S1 O1 104.73(7) . . ?
O3 S1 C11 109.62(10) . . ?
O2 S1 C11 109.72(9) . . ?
O1 S1 C11 103.57(9) . . ?
C2 O1 S1 119.13(10) . . ?
C2 C1 C6 110.06(14) . . ?
C2 C1 C7 107.93(14) . . ?
C6 C1 C7 109.59(15) . . ?
C2 C1 H1 106.8(11) . . ?
C6 C1 H1 109.8(11) . . ?
C7 C1 H1 112.6(11) . . ?
O1 C2 C1 108.43(13) . . ?
O1 C2 C3 107.17(13) . . ?
C1 C2 C3 110.78(14) . . ?
O1 C2 H2 106.6(12) . . ?
C1 C2 H2 112.8(12) . . ?
C3 C2 H2 110.8(12) . . ?
C2 C3 C4 109.76(14) . . ?
C2 C3 C9 107.93(15) . . ?
C4 C3 C9 109.45(15) . . ?
C2 C3 H3 106.9(12) . . ?
C4 C3 H3 113.8(12) . . ?
C9 C3 H3 108.8(12) . . ?
C3 C4 C5 109.98(15) . . ?
C3 C4 H4A 109.1(12) . . ?
C5 C4 H4A 111.4(13) . . ?
C3 C4 H4B 108.7(13) . . ?
C5 C4 H4B 110.6(13) . . ?
H4A C4 H4B 106.9(18) . . ?
C6 C5 C10 109.59(16) . . ?
C6 C5 C4 109.12(15) . . ?
C10 C5 C4 109.42(15) . . ?
C6 C5 H5 109.6(14) . . ?
C10 C5 H5 109.6(13) . . ?
C4 C5 H5 109.5(14) . . ?
C1 C6 C5 109.85(14) . . ?
C1 C6 H6A 109.1(15) . . ?
C5 C6 H6A 112.0(15) . . ?
C1 C6 H6B 108.7(12) . . ?
C5 C6 H6B 109.4(11) . . ?
H6A C6 H6B 107.8(19) . . ?
C1 C7 C8 109.70(15) . . ?
C1 C7 H7A 111.0(12) . . ?
C8 C7 H7A 108.7(12) . . ?
C1 C7 H7B 109.7(13) . . ?
C8 C7 H7B 109.0(12) . . ?
H7A C7 H7B 108.7(18) . . ?
C10 C8 C7 109.61(15) . . ?
C10 C8 C9 109.78(16) . . ?
C7 C8 C9 108.91(15) . . ?
C10 C8 H8 109.9(12) . . ?
C7 C8 H8 110.3(12) . . ?
C9 C8 H8 108.4(12) . . ?
C8 C9 C3 109.52(15) . . ?
C8 C9 H9A 109.0(13) . . ?
C3 C9 H9A 108.4(13) . . ?
C8 C9 H9B 108.7(14) . . ?
C3 C9 H9B 112.4(14) . . ?
H9A C9 H9B 108.8(19) . . ?
C8 C10 C5 109.46(15) . . ?
C8 C10 H10A 107.9(13) . . ?
C5 C10 H10A 111.2(13) . . ?
C8 C10 H10B 110.5(13) . . ?
C5 C10 H10B 108.0(12) . . ?
H10A C10 H10B 109.7(18) . . ?
S1 C11 H11A 105.5(14) . . ?
S1 C11 H11B 107.7(13) . . ?
H11A C11 H11B 109.3(18) . . ?
S1 C11 H11C 107.4(14) . . ?
H11A C11 H11C 114(2) . . ?
H11B C11 H11C 113(2) . . ?

loop_
_geom_bond_atom_site_label_1
_geom_bond_atom_site_label_2
_geom_bond_distance
_geom_bond_site_symmetry_2
_geom_bond_publ_flag
S1 O3 1.4287(13) . ?
S1 O2 1.4293(13) . ?
S1 O1 1.5674(12) . ?
S1 C11 1.7519(19) . ?
O1 C2 1.487(2) . ?
C1 C2 1.522(2) . ?
C1 C6 1.525(3) . ?
C1 C7 1.534(2) . ?
C1 H1 0.984(19) . ?
C2 C3 1.527(2) . ?
C2 H2 0.94(2) . ?
C3 C4 1.530(3) . ?
C3 C9 1.537(3) . ?
C3 H3 0.97(2) . ?
C4 C5 1.532(3) . ?
C4 H4A 0.99(2) . ?
C4 H4B 0.98(2) . ?
C5 C6 1.532(3) . ?
C5 C10 1.532(3) . ?
C5 H5 0.94(2) . ?
C6 H6A 0.92(2) . ?
C6 H6B 1.02(2) . ?
C7 C8 1.534(2) . ?
C7 H7A 1.00(2) . ?
C7 H7B 0.99(2) . ?
C8 C10 1.531(3) . ?
C8 C9 1.536(3) . ?
C8 H8 0.99(2) . ?
C9 H9A 0.99(2) . ?
C9 H9B 0.93(2) . ?
C10 H10A 0.98(2) . ?
C10 H10B 0.98(2) . ?
C11 H11A 0.96(2) . ?
C11 H11B 0.99(2) . ?
C11 H11C 0.91(2) . ?

loop_
_geom_torsion_atom_site_label_1
_geom_torsion_atom_site_label_2
_geom_torsion_atom_site_label_3
_geom_torsion_atom_site_label_4
_geom_torsion
_geom_torsion_site_symmetry_1
_geom_torsion_site_symmetry_2
_geom_torsion_site_symmetry_3
_geom_torsion_site_symmetry_4
_geom_torsion_publ_flag
O3 S1 O1 C2 47.32(13) . . . . ?
O2 S1 O1 C2 175.28(12) . . . . ?
C11 S1 O1 C2 -69.74(13) . . . . ?
S1 O1 C2 C1 116.90(13) . . . . ?
S1 O1 C2 C3 -123.47(13) . . . . ?
C6 C1 C2 O1 59.40(17) . . . . ?
C7 C1 C2 O1 178.96(13) . . . . ?
C6 C1 C2 C3 -57.95(18) . . . . ?
C7 C1 C2 C3 61.62(18) . . . . ?
O1 C2 C3 C4 -60.48(18) . . . . ?
C1 C2 C3 C4 57.64(19) . . . . ?
O1 C2 C3 C9 -179.69(13) . . . . ?
C1 C2 C3 C9 -61.57(18) . . . . ?
C2 C3 C4 C5 -58.66(19) . . . . ?
C9 C3 C4 C5 59.61(19) . . . . ?
C3 C4 C5 C6 59.90(19) . . . . ?
C3 C4 C5 C10 -60.00(19) . . . . ?
C2 C1 C6 C5 59.02(18) . . . . ?
C7 C1 C6 C5 -59.53(19) . . . . ?
C10 C5 C6 C1 59.84(19) . . . . ?
C4 C5 C6 C1 -59.96(19) . . . . ?
C2 C1 C7 C8 -60.51(19) . . . . ?
C6 C1 C7 C8 59.35(19) . . . . ?
C1 C7 C8 C10 -59.5(2) . . . . ?
C1 C7 C8 C9 60.6(2) . . . . ?
C10 C8 C9 C3 59.55(19) . . . . ?
C7 C8 C9 C3 -60.5(2) . . . . ?
C2 C3 C9 C8 60.26(19) . . . . ?
C4 C3 C9 C8 -59.15(19) . . . . ?
C7 C8 C10 C5 59.7(2) . . . . ?
C9 C8 C10 C5 -59.92(19) . . . . ?
C6 C5 C10 C8 -59.73(19) . . . . ?
C4 C5 C10 C8 59.88(19) . . . . ?

loop_
_cod_related_entry_id
_cod_related_entry_database
_cod_related_entry_code
1 ChemSpider 10287897
